data_1512732
loop_
_publ_author_name
'Rebecca A. Joy'
'Hadi Arman'
'Shengchang Xiang'
'Ghezai T. Musie'

_publ_section_title
;
 Synthesis, crystal structure, magnetic and electrochemical studies of two
 copper complexes with carboxylate rich dinucleating ligand
;
_journal_name_full
;
Inorganica Chimica Acta
;
_journal_page_first 220
_journal_page_last 228
_journal_volume 393
_journal_year 2012
_chemical_formula_moiety '2(C24 H31 Cu2 K3 N2 O17), 2(C3 H6 O), 3.5(H2 O)'
_chemical_formula_sum 'C54 H81 Cu4 K6 N4 O39.5'
_chemical_formula_weight 1907.03
_space_group_IT_number 2
_symmetry_cell_setting triclinic
_symmetry_space_group_name_Hall '-P 1'
_symmetry_space_group_name_H-M 'P -1'
_atom_sites_solution_hydrogens geom
_atom_sites_solution_primary direct
_atom_sites_solution_secondary difmap
_cell_angle_alpha 97.910(6)
_cell_angle_beta 100.740(7)
_cell_angle_gamma 109.900(7)
_cell_formula_units_Z 1
_cell_length_a 9.4973(8)
_cell_length_b 11.6634(11)
_cell_length_c 18.2100(17)
_cell_measurement_reflns_used 8727
_cell_measurement_temperature 98(2)
_cell_measurement_theta_max 40.2
_cell_measurement_theta_min 2.0
_cell_volume 1818.8(3)
_computing_cell_refinement
;
CrystalClear-SM Expert 2.0 r3 (Rigaku, 2009)
;
_computing_data_collection
;
CrystalClear-SM Expert 2.0 r3 (Rigaku, 2009)
;
_computing_data_reduction
;
CrystalClear-SM Expert 2.0 r3 (Rigaku, 2009)
;
_computing_structure_refinement 'SHELXL-97 (Sheldrick, 1997)'
_computing_structure_solution 'SHELXS-97 (Sheldrick, 1990)'
_diffrn_ambient_temperature 98(2)
_diffrn_detector_area_resol_mean 28.5714
_diffrn_measured_fraction_theta_full 0.984
_diffrn_measured_fraction_theta_max 0.984
_diffrn_measurement_device_type
;
Saturn724 (2x2 bin mode)
;
_diffrn_measurement_method \w
_diffrn_radiation_monochromator graphite
_diffrn_radiation_source 'sealed tube'
_diffrn_radiation_type MoK\a
_diffrn_radiation_wavelength 0.71073
_diffrn_reflns_av_R_equivalents 0.0163
_diffrn_reflns_av_sigmaI/netI 0.0245
_diffrn_reflns_limit_h_max 12
_diffrn_reflns_limit_h_min -12
_diffrn_reflns_limit_k_max 15
_diffrn_reflns_limit_k_min -15
_diffrn_reflns_limit_l_max 23
_diffrn_reflns_limit_l_min -23
_diffrn_reflns_number 14348
_diffrn_reflns_reduction_process 'Lp corrections applied'
_diffrn_reflns_theta_full 27.50
_diffrn_reflns_theta_max 27.50
_diffrn_reflns_theta_min 2.00
_diffrn_standards_interval_count 0
_diffrn_standards_number 0
_exptl_absorpt_coefficient_mu 1.597
_exptl_absorpt_correction_T_max 1.000
_exptl_absorpt_correction_T_min 0.864
_exptl_absorpt_correction_type multi-scan
_exptl_absorpt_process_details 'ABSCOR (Higashi, 1995)'
_exptl_crystal_colour blue
_exptl_crystal_density_diffrn 1.741
_exptl_crystal_density_method 'not measured'
_exptl_crystal_description chunk
_exptl_crystal_F_000 979
_exptl_crystal_size_max 0.31
_exptl_crystal_size_mid 0.29
_exptl_crystal_size_min 0.23
_refine_diff_density_max 0.968
_refine_diff_density_min -0.574
_refine_diff_density_rms 0.118
_refine_ls_extinction_coef 0.0087(6)
_refine_ls_extinction_expression Fc^*^=kFc[1+0.001xFc^2^\l^3^/sin(2\q)]^-1/4^
_refine_ls_extinction_method SHELXL
_refine_ls_goodness_of_fit_ref 1.009
_refine_ls_hydrogen_treatment mixed
_refine_ls_matrix_type full
_refine_ls_number_parameters 530
_refine_ls_number_reflns 8226
_refine_ls_number_restraints 0
_refine_ls_restrained_S_all 1.009
_refine_ls_R_factor_all 0.0316
_refine_ls_R_factor_gt 0.0308
_refine_ls_shift/su_max 0.001
_refine_ls_shift/su_mean 0.000
_refine_ls_structure_factor_coef Fsqd
_refine_ls_weighting_details 'calc w=1/[\s^2^(Fo^2^)+(0.0400P)^2^+3.6000P] where P=(Fo^2^+2Fc^2^)/3'
_refine_ls_weighting_scheme calc
_refine_ls_wR_factor_gt 0.0846
_refine_ls_wR_factor_ref 0.0853
_reflns_number_gt 7985
_reflns_number_total 8226
_reflns_threshold_expression >2sigma(I)
_cod_data_source_file ICA-2013-394-220-228-1.cif
_cod_data_source_block K3Cu2ccdp
_cod_original_formula_sum 'C54 H81 Cu4 K6 N4 O39.50'
_cod_database_code 1512732

loop_
_symmetry_equiv_pos_as_xyz
'x, y, z'
'-x, -y, -z'

loop_
_atom_site_label
_atom_site_type_symbol
_atom_site_fract_x
_atom_site_fract_y
_atom_site_fract_z
_atom_site_U_iso_or_equiv
_atom_site_adp_type
_atom_site_occupancy
_atom_site_symmetry_multiplicity
_atom_site_calc_flag
_atom_site_refinement_flags
Cu1 Cu 0.03014(3) 0.74037(2) 0.312329(14) 0.00906(7) Uani 1 1 d .
Cu2 Cu 0.13254(3) 0.48585(2) 0.266548(14) 0.00954(7) Uani 1 1 d .
K1 K 0.20187(5) 0.60174(4) 0.48362(3) 0.01287(10) Uani 1 1 d .
K2 K 0.06594(5) 0.87906(4) 0.52692(3) 0.01603(10) Uani 1 1 d .
K3 K -0.30499(5) 0.68173(4) 0.59159(3) 0.01477(10) Uani 1 1 d .
O3 O -0.03876(17) 0.66420(14) 0.40920(8) 0.0123(3) Uani 1 1 d .
O4 O -0.25071(18) 0.58106(15) 0.44935(9) 0.0163(3) Uani 1 1 d .
O5 O 0.00347(17) 0.57978(13) 0.25364(9) 0.0121(3) Uani 1 1 d .
O6 O 0.05655(18) 0.40741(14) 0.36431(8) 0.0134(3) Uani 1 1 d .
O7 O -0.16985(18) 0.28916(15) 0.38221(9) 0.0161(3) Uani 1 1 d .
O8 O 0.26421(18) 0.38848(14) 0.25953(9) 0.0138(3) Uani 1 1 d .
O9 O 0.42378(19) 0.33492(16) 0.20012(9) 0.0188(3) Uani 1 1 d .
O1 O 0.07035(18) 1.09993(14) 0.35252(9) 0.0157(3) Uani 1 1 d .
O2 O 0.03998(17) 0.90534(14) 0.36304(8) 0.0125(3) Uani 1 1 d .
O13 O 0.3320(2) 0.85741(16) 0.50081(10) 0.0186(3) Uani 1 1 d .
O10 O 0.25323(17) 0.80543(14) 0.32956(9) 0.0144(3) Uani 1 1 d .
O11 O 0.31354(18) 0.63272(14) 0.32026(10) 0.0179(3) Uani 1 1 d .
O12 O 0.49551(18) 0.82084(15) 0.36217(10) 0.0178(3) Uani 1 1 d .
O15 O 0.45754(19) 0.57180(16) 0.44298(10) 0.0158(3) Uani 1 1 d .
O16 O -0.5180(2) 0.73413(17) 0.66684(11) 0.0205(3) Uani 1 1 d .
O17 O 0.3078(2) 0.97869(17) 0.67474(12) 0.0249(4) Uani 1 1 d .
O14 O -0.2461(2) 0.87655(16) 0.48667(10) 0.0187(3) Uani 1 1 d .
N1 N -0.2070(2) 0.68433(16) 0.27031(10) 0.0102(3) Uani 1 1 d .
N2 N -0.0636(2) 0.33162(16) 0.20462(10) 0.0101(3) Uani 1 1 d .
C27 C 0.3544(2) 0.75283(19) 0.33675(11) 0.0113(4) Uani 1 1 d .
C1 C -0.1390(3) 0.8541(2) 0.19797(12) 0.0145(4) Uani 1 1 d .
C2 C -0.1762(3) 0.8297(2) 0.11816(13) 0.0202(5) Uani 1 1 d .
H2A H -0.2718 0.7699 0.0907 0.024 Uiso 1 1 calc R
C3 C -0.0730(3) 0.8933(2) 0.07897(14) 0.0253(5) Uani 1 1 d .
H3A H -0.0996 0.8755 0.0257 0.030 Uiso 1 1 calc R
C4 C 0.0694(3) 0.9832(2) 0.11914(15) 0.0243(5) Uani 1 1 d .
H4A H 0.1402 1.0234 0.0930 0.029 Uiso 1 1 calc R
C5 C 0.1060(3) 1.0131(2) 0.19858(14) 0.0191(5) Uani 1 1 d .
H5A H 0.1998 1.0759 0.2255 0.023 Uiso 1 1 calc R
C6 C 0.0031(3) 0.94950(19) 0.23821(12) 0.0139(4) Uani 1 1 d .
C8 C -0.2507(2) 0.7840(2) 0.24047(12) 0.0135(4) Uani 1 1 d .
H8A H -0.2536 0.8425 0.2830 0.016 Uiso 1 1 calc R
H8B H -0.3537 0.7462 0.2064 0.016 Uiso 1 1 calc R
C9 C -0.2847(2) 0.6455(2) 0.33178(12) 0.0121(4) Uani 1 1 d .
H9A H -0.3723 0.5675 0.3099 0.014 Uiso 1 1 calc R
H9B H -0.3247 0.7078 0.3490 0.014 Uiso 1 1 calc R
C10 C -0.1824(2) 0.62797(18) 0.40171(12) 0.0112(4) Uani 1 1 d .
C11 C -0.2469(2) 0.57528(19) 0.20645(11) 0.0110(4) Uani 1 1 d .
H11A H -0.2213 0.6034 0.1612 0.013 Uiso 1 1 calc R
H11B H -0.3568 0.5253 0.1940 0.013 Uiso 1 1 calc R
C12 C -0.1546(2) 0.49896(18) 0.23271(12) 0.0106(4) Uani 1 1 d .
H12A H -0.1837 0.4693 0.2776 0.013 Uiso 1 1 calc R
C13 C -0.1728(2) 0.38851(19) 0.17189(12) 0.0115(4) Uani 1 1 d .
H13A H -0.2783 0.3280 0.1583 0.014 Uiso 1 1 calc R
H13B H -0.1488 0.4160 0.1262 0.014 Uiso 1 1 calc R
C14 C -0.1282(2) 0.25433(19) 0.25768(12) 0.0122(4) Uani 1 1 d .
H14A H -0.0973 0.1830 0.2540 0.015 Uiso 1 1 calc R
H14B H -0.2402 0.2227 0.2413 0.015 Uiso 1 1 calc R
C15 C -0.0770(2) 0.32442(19) 0.34146(12) 0.0115(4) Uani 1 1 d .
C16 C -0.0338(2) 0.25210(19) 0.14257(12) 0.0124(4) Uani 1 1 d .
H16A H -0.1319 0.1967 0.1080 0.015 Uiso 1 1 calc R
H16B H 0.0163 0.2008 0.1651 0.015 Uiso 1 1 calc R
C17 C 0.0665(2) 0.32764(19) 0.09739(12) 0.0128(4) Uani 1 1 d .
C18 C -0.0010(3) 0.3376(2) 0.02515(12) 0.0150(4) Uani 1 1 d .
H18A H -0.1077 0.2994 0.0061 0.018 Uiso 1 1 calc R
C19 C 0.0873(3) 0.4034(2) -0.01919(12) 0.0169(4) Uani 1 1 d .
H19A H 0.0399 0.4094 -0.0672 0.020 Uiso 1 1 calc R
C20 C 0.2462(3) 0.4601(2) 0.00855(13) 0.0191(4) Uani 1 1 d .
H20A H 0.3058 0.5065 -0.0201 0.023 Uiso 1 1 calc R
C21 C 0.3164(3) 0.4474(2) 0.07929(13) 0.0183(4) Uani 1 1 d .
H21A H 0.4236 0.4827 0.0968 0.022 Uiso 1 1 calc R
C22 C 0.2284(3) 0.3824(2) 0.12450(12) 0.0142(4) Uani 1 1 d .
C23 C 0.3117(2) 0.36754(19) 0.19996(12) 0.0132(4) Uani 1 1 d .
C7 C 0.0413(2) 0.98925(19) 0.32422(12) 0.0125(4) Uani 1 1 d .
O18 O -0.39100(19) 0.93994(16) 0.60998(10) 0.0183(3) Uani 1 1 d .
O22 O -0.5874(3) -0.2278(3) 0.03516(14) 0.0566(8) Uani 1 1 d .
C24 C -0.5697(4) -0.1601(3) 0.09575(17) 0.0354(6) Uani 1 1 d .
C25 C -0.6627(4) -0.2039(3) 0.15076(17) 0.0387(7) Uani 1 1 d .
H25A H -0.7337 -0.2885 0.1297 0.058 Uiso 1 1 calc R
H25B H -0.7193 -0.1515 0.1600 0.058 Uiso 1 1 calc R
H25C H -0.5950 -0.2002 0.1981 0.058 Uiso 1 1 calc R
C26 C -0.4541(5) -0.0302(4) 0.1179(2) 0.0572(10) Uani 1 1 d .
H26A H -0.4011 -0.0135 0.0782 0.086 Uiso 1 1 calc R
H26B H -0.3808 -0.0199 0.1647 0.086 Uiso 1 1 calc R
H26C H -0.5056 0.0269 0.1250 0.086 Uiso 1 1 calc R
H15A H 0.428(6) 0.587(5) 0.407(3) 0.086 Uiso 1 1 d .
H15B H 0.544(7) 0.575(5) 0.446(3) 0.086 Uiso 1 1 d .
H18B H -0.358(6) 1.010(5) 0.636(3) 0.086 Uiso 1 1 d .
H18C H -0.421(6) 0.890(5) 0.640(3) 0.086 Uiso 1 1 d .
H17A H 0.307(6) 0.906(5) 0.662(3) 0.086 Uiso 1 1 d .
H17B H 0.378(7) 1.025(5) 0.664(3) 0.086 Uiso 1 1 d .
H14D H -0.329(6) 0.858(5) 0.454(3) 0.086 Uiso 1 1 d .
H13D H 0.342(6) 0.872(5) 0.463(3) 0.086 Uiso 1 1 d .
H14C H -0.267(6) 0.901(5) 0.523(3) 0.086 Uiso 1 1 d .
H13C H 0.406(7) 0.887(5) 0.534(3) 0.086 Uiso 1 1 d .
H16D H -0.608(7) 0.727(5) 0.660(3) 0.086 Uiso 1 1 d .
O19 O -0.6105(4) 0.1632(3) 0.06659(17) 0.0349(6) Uani 0.75 1 d P
H19B H -0.582(6) 0.222(5) 0.107(3) 0.052 Uiso 0.75 1 d P
H19C H -0.547(7) 0.186(5) 0.037(3) 0.052 Uiso 0.75 1 d P
H16C H -0.496(5) 0.712(4) 0.705(3) 0.052 Uiso 1 1 d .

loop_
_atom_site_aniso_label
_atom_site_aniso_U_11
_atom_site_aniso_U_22
_atom_site_aniso_U_33
_atom_site_aniso_U_23
_atom_site_aniso_U_13
_atom_site_aniso_U_12
Cu1 0.00890(12) 0.00696(12) 0.01116(13) 0.00120(9) 0.00214(9) 0.00326(9)
Cu2 0.00949(13) 0.00764(12) 0.01116(13) 0.00106(9) 0.00154(9) 0.00376(9)
K1 0.0138(2) 0.0109(2) 0.0139(2) 0.00148(16) 0.00287(16) 0.00549(16)
K2 0.0158(2) 0.0144(2) 0.0171(2) 0.00146(17) 0.00327(17) 0.00595(17)
K3 0.0145(2) 0.0116(2) 0.0167(2) 0.00193(16) 0.00269(17) 0.00407(17)
O3 0.0111(7) 0.0125(7) 0.0135(7) 0.0039(5) 0.0024(5) 0.0045(6)
O4 0.0155(7) 0.0212(8) 0.0165(7) 0.0095(6) 0.0069(6) 0.0087(6)
O5 0.0092(7) 0.0081(7) 0.0169(7) -0.0003(5) 0.0016(5) 0.0028(5)
O6 0.0143(7) 0.0118(7) 0.0118(7) 0.0020(5) 0.0017(6) 0.0032(6)
O7 0.0168(8) 0.0174(8) 0.0141(7) 0.0035(6) 0.0059(6) 0.0055(6)
O8 0.0160(7) 0.0149(7) 0.0128(7) 0.0027(6) 0.0039(6) 0.0086(6)
O9 0.0160(8) 0.0265(9) 0.0182(8) 0.0054(7) 0.0054(6) 0.0123(7)
O1 0.0166(8) 0.0091(7) 0.0200(8) 0.0003(6) 0.0033(6) 0.0048(6)
O2 0.0143(7) 0.0102(7) 0.0133(7) 0.0025(5) 0.0030(6) 0.0050(6)
O13 0.0206(8) 0.0179(8) 0.0168(8) 0.0039(6) 0.0056(6) 0.0059(7)
O10 0.0110(7) 0.0101(7) 0.0219(8) 0.0017(6) 0.0038(6) 0.0044(6)
O11 0.0126(7) 0.0101(7) 0.0267(9) 0.0018(6) -0.0028(6) 0.0039(6)
O12 0.0114(7) 0.0117(7) 0.0269(9) 0.0045(6) 0.0004(6) 0.0024(6)
O15 0.0145(7) 0.0175(8) 0.0182(8) 0.0073(6) 0.0056(6) 0.0072(6)
O16 0.0182(8) 0.0224(9) 0.0247(9) 0.0115(7) 0.0070(7) 0.0089(7)
O17 0.0276(10) 0.0148(8) 0.0354(10) 0.0050(7) 0.0179(8) 0.0067(7)
O14 0.0179(8) 0.0180(8) 0.0180(8) -0.0007(6) 0.0007(6) 0.0079(7)
N1 0.0118(8) 0.0096(8) 0.0102(8) 0.0015(6) 0.0022(6) 0.0059(6)
N2 0.0126(8) 0.0071(8) 0.0108(8) 0.0005(6) 0.0028(6) 0.0045(6)
C27 0.0124(9) 0.0110(9) 0.0103(9) 0.0029(7) 0.0026(7) 0.0042(8)
C1 0.0207(11) 0.0101(9) 0.0153(10) 0.0036(8) 0.0034(8) 0.0093(8)
C2 0.0318(13) 0.0155(10) 0.0154(10) 0.0039(8) 0.0025(9) 0.0132(10)
C3 0.0500(16) 0.0231(12) 0.0140(10) 0.0075(9) 0.0124(10) 0.0238(12)
C4 0.0422(15) 0.0204(12) 0.0258(12) 0.0144(10) 0.0219(11) 0.0202(11)
C5 0.0242(12) 0.0143(10) 0.0260(12) 0.0091(9) 0.0119(9) 0.0111(9)
C6 0.0200(10) 0.0104(9) 0.0158(10) 0.0043(8) 0.0067(8) 0.0096(8)
C8 0.0137(10) 0.0119(9) 0.0163(10) 0.0032(8) 0.0015(8) 0.0077(8)
C9 0.0109(9) 0.0140(10) 0.0127(9) 0.0037(7) 0.0033(7) 0.0058(8)
C10 0.0145(10) 0.0076(9) 0.0127(9) 0.0009(7) 0.0032(7) 0.0060(7)
C11 0.0123(9) 0.0094(9) 0.0104(9) 0.0001(7) 0.0003(7) 0.0052(7)
C12 0.0105(9) 0.0083(9) 0.0122(9) 0.0012(7) 0.0016(7) 0.0036(7)
C13 0.0118(9) 0.0103(9) 0.0118(9) 0.0008(7) 0.0010(7) 0.0052(7)
C14 0.0142(10) 0.0089(9) 0.0128(9) 0.0021(7) 0.0041(8) 0.0032(8)
C15 0.0148(10) 0.0098(9) 0.0124(9) 0.0039(7) 0.0029(7) 0.0073(8)
C16 0.0146(10) 0.0090(9) 0.0130(9) -0.0006(7) 0.0037(8) 0.0049(8)
C17 0.0164(10) 0.0106(9) 0.0126(9) 0.0003(7) 0.0045(8) 0.0069(8)
C18 0.0160(10) 0.0162(10) 0.0136(10) 0.0009(8) 0.0035(8) 0.0081(8)
C19 0.0244(11) 0.0189(11) 0.0107(9) 0.0033(8) 0.0041(8) 0.0126(9)
C20 0.0241(12) 0.0188(11) 0.0163(10) 0.0063(8) 0.0092(9) 0.0073(9)
C21 0.0156(10) 0.0207(11) 0.0158(10) 0.0019(8) 0.0036(8) 0.0042(9)
C22 0.0171(10) 0.0138(10) 0.0129(10) 0.0017(8) 0.0039(8) 0.0078(8)
C23 0.0125(9) 0.0105(9) 0.0150(10) 0.0025(7) 0.0023(8) 0.0032(8)
C7 0.0092(9) 0.0108(9) 0.0181(10) 0.0030(8) 0.0042(7) 0.0040(7)
O18 0.0171(8) 0.0128(7) 0.0234(8) 0.0021(6) 0.0051(6) 0.0041(6)
O22 0.0467(14) 0.0591(16) 0.0334(12) -0.0140(11) 0.0165(11) -0.0118(12)
C24 0.0308(15) 0.0391(16) 0.0259(14) 0.0002(12) 0.0029(11) 0.0053(12)
C25 0.0376(16) 0.060(2) 0.0272(14) 0.0103(14) 0.0085(12) 0.0282(15)
C26 0.057(2) 0.039(2) 0.051(2) 0.0013(16) -0.0018(18) 0.0000(17)
O19 0.0436(17) 0.0267(14) 0.0331(15) 0.0001(11) 0.0180(13) 0.0098(12)

loop_
_atom_type_symbol
_atom_type_description
_atom_type_scat_dispersion_real
_atom_type_scat_dispersion_imag
_atom_type_scat_source
C C 0.0033 0.0016 'International Tables Vol C Tables 4.2.6.8 and 6.1.1.4'
H H 0.0000 0.0000 'International Tables Vol C Tables 4.2.6.8 and 6.1.1.4'
Cu Cu 0.3201 1.2651 'International Tables Vol C Tables 4.2.6.8 and 6.1.1.4'
K K 0.2009 0.2494 'International Tables Vol C Tables 4.2.6.8 and 6.1.1.4'
N N 0.0061 0.0033 'International Tables Vol C Tables 4.2.6.8 and 6.1.1.4'
O O 0.0106 0.0060 'International Tables Vol C Tables 4.2.6.8 and 6.1.1.4'

loop_
_geom_angle_atom_site_label_1
_geom_angle_atom_site_label_2
_geom_angle_atom_site_label_3
_geom_angle
O5 Cu1 O10 93.79(6)
O5 Cu1 O2 173.71(6)
O10 Cu1 O2 90.21(6)
O5 Cu1 N1 85.10(7)
O10 Cu1 N1 166.74(7)
O2 Cu1 N1 89.90(7)
O5 Cu1 O3 93.68(6)
O10 Cu1 O3 110.72(6)
O2 Cu1 O3 89.44(6)
N1 Cu1 O3 82.54(6)
O5 Cu1 Cu2 25.19(4)
O10 Cu1 Cu2 73.37(5)
O2 Cu1 Cu2 160.81(4)
N1 Cu1 Cu2 108.38(5)
O3 Cu1 Cu2 87.28(4)
O5 Cu2 O11 92.79(6)
O5 Cu2 O8 169.28(6)
O11 Cu2 O8 89.84(7)
O5 Cu2 N2 85.76(7)
O11 Cu2 N2 177.43(7)
O8 Cu2 N2 91.20(7)
O5 Cu2 O6 97.70(6)
O11 Cu2 O6 101.25(7)
O8 Cu2 O6 91.97(6)
N2 Cu2 O6 81.06(6)
O5 Cu2 Cu1 25.58(4)
O11 Cu2 Cu1 69.33(5)
O8 Cu2 Cu1 159.17(5)
N2 Cu2 Cu1 109.61(5)
O6 Cu2 Cu1 92.15(4)
C10 O3 Cu1 112.16(13)
C12 O5 Cu2 110.29(12)
C12 O5 Cu1 110.50(12)
Cu2 O5 Cu1 129.23(8)
C15 O6 Cu2 110.36(13)
C23 O8 Cu2 122.59(14)
C7 O2 Cu1 119.90(14)
H13D O13 H13C 116(5)
C27 O10 Cu1 132.72(14)
C27 O11 Cu2 138.89(14)
H15A O15 H15B 109(5)
H16D O16 H16C 107(5)
H17A O17 H17B 108(5)
H14D O14 H14C 100(5)
C11 N1 C9 110.61(16)
C11 N1 C8 109.86(16)
C9 N1 C8 111.05(16)
C11 N1 Cu1 103.80(12)
C9 N1 Cu1 109.01(12)
C8 N1 Cu1 112.29(13)
C14 N2 C13 110.08(16)
C14 N2 C16 109.32(16)
C13 N2 C16 110.72(16)
C14 N2 Cu2 109.49(12)
C13 N2 Cu2 103.52(12)
C16 N2 Cu2 113.57(13)
O12 C27 O11 119.28(19)
O12 C27 O10 118.90(19)
O11 C27 O10 121.80(19)
C2 C1 C6 118.2(2)
C2 C1 C8 121.1(2)
C6 C1 C8 120.62(19)
C3 C2 C1 121.2(2)
C3 C2 H2A 119.4
C1 C2 H2A 119.4
C4 C3 C2 120.1(2)
C4 C3 H3A 120.0
C2 C3 H3A 120.0
C3 C4 C5 119.8(2)
C3 C4 H4A 120.1
C5 C4 H4A 120.1
C4 C5 C6 120.4(2)
C4 C5 H5A 119.8
C6 C5 H5A 119.8
C5 C6 C1 120.3(2)
C5 C6 C7 119.3(2)
C1 C6 C7 120.35(19)
N1 C8 C1 112.31(17)
N1 C8 H8A 109.1
C1 C8 H8A 109.1
N1 C8 H8B 109.1
C1 C8 H8B 109.1
H8A C8 H8B 107.9
N1 C9 C10 115.47(17)
N1 C9 H9A 108.4
C10 C9 H9A 108.4
N1 C9 H9B 108.4
C10 C9 H9B 108.4
H9A C9 H9B 107.5
O4 C10 O3 124.58(19)
O4 C10 C9 115.90(18)
O3 C10 C9 119.48(18)
N1 C11 C12 107.42(16)
N1 C11 H11A 110.2
C12 C11 H11A 110.2
N1 C11 H11B 110.2
C12 C11 H11B 110.2
H11A C11 H11B 108.5
O5 C12 C11 106.87(16)
O5 C12 C13 107.54(16)
C11 C12 C13 114.31(17)
O5 C12 H12A 109.3
C11 C12 H12A 109.3
C13 C12 H12A 109.3
N2 C13 C12 107.23(16)
N2 C13 H13A 110.3
C12 C13 H13A 110.3
N2 C13 H13B 110.3
C12 C13 H13B 110.3
H13A C13 H13B 108.5
N2 C14 C15 114.03(16)
N2 C14 H14A 108.7
C15 C14 H14A 108.7
N2 C14 H14B 108.7
C15 C14 H14B 108.7
H14A C14 H14B 107.6
O6 C15 O7 125.79(19)
O6 C15 C14 117.33(18)
O7 C15 C14 116.78(18)
N2 C16 C17 112.81(16)
N2 C16 H16A 109.0
C17 C16 H16A 109.0
N2 C16 H16B 109.0
C17 C16 H16B 109.0
H16A C16 H16B 107.8
C18 C17 C22 118.7(2)
C18 C17 C16 119.60(19)
C22 C17 C16 121.61(19)
C19 C18 C17 121.5(2)
C19 C18 H18A 119.2
C17 C18 H18A 119.2
C20 C19 C18 119.6(2)
C20 C19 H19A 120.2
C18 C19 H19A 120.2
C19 C20 C21 119.8(2)
C19 C20 H20A 120.1
C21 C20 H20A 120.1
C20 C21 C22 120.9(2)
C20 C21 H21A 119.5
C22 C21 H21A 119.5
C21 C22 C17 119.4(2)
C21 C22 C23 118.58(19)
C17 C22 C23 121.94(19)
O9 C23 O8 123.4(2)
O9 C23 C22 117.63(19)
O8 C23 C22 118.94(19)
O1 C7 O2 124.4(2)
O1 C7 C6 118.03(19)
O2 C7 C6 117.53(18)
H18B O18 H18C 105(5)
O22 C24 C26 121.2(3)
O22 C24 C25 121.4(3)
C26 C24 C25 117.4(3)
C24 C25 H25A 109.5
C24 C25 H25B 109.5
H25A C25 H25B 109.5
C24 C25 H25C 109.5
H25A C25 H25C 109.5
H25B C25 H25C 109.5
C24 C26 H26A 109.5
C24 C26 H26B 109.5
H26A C26 H26B 109.5
C24 C26 H26C 109.5
H26A C26 H26C 109.5
H26B C26 H26C 109.5
H19B O19 H19C 109(5)

loop_
_geom_bond_atom_site_label_1
_geom_bond_atom_site_label_2
_geom_bond_distance
Cu1 O5 1.9339(15)
Cu1 O10 1.9379(15)
Cu1 O2 1.9798(15)
Cu1 N1 2.0740(18)
Cu1 O3 2.1898(15)
Cu1 Cu2 3.4699(4)
Cu2 O5 1.9067(15)
Cu2 O11 1.9374(16)
Cu2 O8 1.9637(15)
Cu2 N2 2.0867(17)
Cu2 O6 2.2371(15)
O3 C10 1.257(3)
O4 C10 1.253(3)
O5 C12 1.419(2)
O6 C15 1.255(3)
O7 C15 1.256(3)
O8 C23 1.274(3)
O9 C23 1.246(3)
O1 C7 1.237(3)
O2 C7 1.282(3)
O13 H13D 0.75(6)
O13 H13C 0.78(6)
O10 C27 1.301(3)
O11 C27 1.294(3)
O12 C27 1.258(3)
O15 H15A 0.74(6)
O15 H15B 0.80(6)
O16 H16D 0.82(6)
O16 H16C 0.79(5)
O17 H17A 0.84(6)
O17 H17B 0.78(6)
O14 H14D 0.83(6)
O14 H14C 0.77(6)
N1 C11 1.488(2)
N1 C9 1.491(3)
N1 C8 1.496(3)
N2 C14 1.486(3)
N2 C13 1.490(3)
N2 C16 1.492(3)
C1 C2 1.394(3)
C1 C6 1.408(3)
C1 C8 1.511(3)
C2 C3 1.390(4)
C2 H2A 0.9300
C3 C4 1.385(4)
C3 H3A 0.9300
C4 C5 1.388(3)
C4 H4A 0.9300
C5 C6 1.394(3)
C5 H5A 0.9300
C6 C7 1.508(3)
C8 H8A 0.9700
C8 H8B 0.9700
C9 C10 1.534(3)
C9 H9A 0.9700
C9 H9B 0.9700
C11 C12 1.511(3)
C11 H11A 0.9700
C11 H11B 0.9700
C12 C13 1.517(3)
C12 H12A 0.9800
C13 H13A 0.9700
C13 H13B 0.9700
C14 C15 1.530(3)
C14 H14A 0.9700
C14 H14B 0.9700
C16 C17 1.510(3)
C16 H16A 0.9700
C16 H16B 0.9700
C17 C18 1.390(3)
C17 C22 1.406(3)
C18 C19 1.389(3)
C18 H18A 0.9300
C19 C20 1.384(3)
C19 H19A 0.9300
C20 C21 1.387(3)
C20 H20A 0.9300
C21 C22 1.396(3)
C21 H21A 0.9300
C22 C23 1.516(3)
O18 H18B 0.81(6)
O18 H18C 0.87(6)
O22 C24 1.212(4)
C24 C26 1.482(5)
C24 C25 1.486(4)
C25 H25A 0.9600
C25 H25B 0.9600
C25 H25C 0.9600
C26 H26A 0.9600
C26 H26B 0.9600
C26 H26C 0.9600
O19 H19B 0.87(6)
O19 H19C 0.88(6)
